data_2006713
loop_
_publ_author_name
'John Fawcett'
'Paul Jenkins'
'David R. Russell'
'Andrew J. Wood'
'Jan Wolters'
'Dick de Vos'

_publ_section_title
;
 Tris(acetato-<i>O</i>,<i>O</i>')(2,4-dimethoxyphenyl)lead(IV)
;
_journal_issue 11
_journal_name_full 'Acta Crystallographica Section C'
_journal_page_first 1600
_journal_page_last 1602
_journal_paper_doi 10.1107/S010827019700574X
_journal_volume 53
_journal_year 1997
_chemical_formula_iupac '[Pb (C8 H9 O2) (C2 H3 O2)3]'
_chemical_formula_moiety 'C14 H18 O8 Pb'
_chemical_formula_sum 'C14 H18 O8 Pb'
_chemical_formula_weight 521.47
_chemical_name_systematic ?
_space_group_IT_number 2
_symmetry_cell_setting triclinic
_symmetry_space_group_name_Hall '-P 1'
_symmetry_space_group_name_H-M 'P -1'
_audit_creation_method SHELXL
_cell_angle_alpha 98.520(10)
_cell_angle_beta 101.760(10)
_cell_angle_gamma 105.970(10)
_cell_formula_units_Z 2
_cell_length_a 8.1230(10)
_cell_length_b 10.580(2)
_cell_length_c 10.981(2)
_cell_measurement_reflns_used 40
_cell_measurement_temperature 190(2)
_cell_measurement_theta_max 12.5
_cell_measurement_theta_min 4.8
_cell_volume 867.1(3)
_computing_cell_refinement XSCANS
_computing_data_collection 'XSCANS (Fait, 1991)'
_computing_data_reduction XSCANS
_computing_molecular_graphics SHELXTL/PC
_computing_publication_material SHELXTL/PC
_computing_structure_refinement SHELXTL/PC
_computing_structure_solution 'SHELXTL/PC (Sheldrick, 1995)'
_diffrn_ambient_temperature 190(2)
_diffrn_measurement_device 'Siemens P4'
_diffrn_measurement_method \w
_diffrn_radiation_monochromator graphite
_diffrn_radiation_source 'fine-focus sealed tube'
_diffrn_radiation_type MoK\a
_diffrn_radiation_wavelength 0.71073
_diffrn_reflns_av_R_equivalents 0.024
_diffrn_reflns_av_sigmaI/netI 0.0483
_diffrn_reflns_limit_h_max 11
_diffrn_reflns_limit_h_min -1
_diffrn_reflns_limit_k_max 14
_diffrn_reflns_limit_k_min -14
_diffrn_reflns_limit_l_max 15
_diffrn_reflns_limit_l_min -15
_diffrn_reflns_number 5829
_diffrn_reflns_theta_max 30
_diffrn_reflns_theta_min 2.70
_diffrn_standards_decay_% <2
_diffrn_standards_interval_count 97
_diffrn_standards_number 3
_exptl_absorpt_coefficient_mu 9.764
_exptl_absorpt_correction_T_max 0.545
_exptl_absorpt_correction_T_min 0.119
_exptl_absorpt_correction_type analytical
_exptl_absorpt_process_details '(ABSC in SHELXTL/PC; Sheldrick,  1990)'
_exptl_crystal_colour yellow
_exptl_crystal_density_diffrn 1.997
_exptl_crystal_density_meas ?
_exptl_crystal_density_method none
_exptl_crystal_description tablet
_exptl_crystal_F_000 496
_exptl_crystal_size_max 0.39
_exptl_crystal_size_mid 0.26
_exptl_crystal_size_min 0.06
_refine_diff_density_max 3.733
_refine_diff_density_min -3.335
_refine_ls_extinction_coef 0.0010(5)
_refine_ls_extinction_method SHELXTL/PC
_refine_ls_goodness_of_fit_all 1.013
_refine_ls_goodness_of_fit_obs 1.045
_refine_ls_hydrogen_treatment constr
_refine_ls_matrix_type full
_refine_ls_number_parameters 209
_refine_ls_number_reflns 4997
_refine_ls_number_restraints 0
_refine_ls_restrained_S_all 1.013
_refine_ls_restrained_S_obs 1.045
_refine_ls_R_factor_all 0.056
_refine_ls_R_factor_obs .043
_refine_ls_shift/esd_max 0.001
_refine_ls_shift/esd_mean 0.000
_refine_ls_structure_factor_coef Fsqd
_refine_ls_weighting_details 'w = 1/[\s^2^(Fo^2^)+(0.0635P)^2^] where P = (Fo^2^+2Fc^2^)/3'
_refine_ls_weighting_scheme calc
_refine_ls_wR_factor_all 0.102
_refine_ls_wR_factor_obs .095
_reflns_number_observed 4175
_reflns_number_total 4997
_reflns_observed_criterion >2sigma(I)
_cod_data_source_file na1300.cif
_cod_data_source_block 96106
_cod_depositor_comments
;
The following automatic conversions were performed:

'_exptl_crystal_density_meas' value 'not measured' was changed to '?'
- the value is perceived as not measured.

Automatic conversion script
Id: cif_fix_values 3008 2015-01-20 13:52:24Z robertas 

The following automatic conversions were performed:

'_refine_ls_weighting_scheme' value 'w =
1/[\s^2^(Fo^2^)+(0.0635P)^2^] where P = (Fo^2^+2Fc^2^)/3' was changed
to 'calc'. New tag '_refine_ls_weighting_details' was created. The
value of the new tag was set to 'w = 1/[\s^2^(Fo^2^)+(0.0635P)^2^]
where P = (Fo^2^+2Fc^2^)/3'.

Automatic conversion script
Id: cif_fix_values 3143 2015-03-26 13:38:13Z robertas 
;
_cod_database_code 2006713

loop_
_symmetry_equiv_pos_as_xyz
'x, y, z'
'-x, -y, -z'

loop_
_atom_site_aniso_label
_atom_site_aniso_U_11
_atom_site_aniso_U_22
_atom_site_aniso_U_33
_atom_site_aniso_U_12
_atom_site_aniso_U_13
_atom_site_aniso_U_23
Pb1 .02281(12) .02764(13) .02544(12) .00641(8) .00472(8) .00309(8)
O1 .046(3) .052(3) .032(2) .017(3) .017(2) .010(2)
O2 .022(2) .073(4) .030(2) .003(2) .009(2) -.008(2)
C1 .046(4) .049(4) .040(4) .015(4) .018(3) .013(3)
C2 .037(3) .029(3) .031(3) .012(3) .014(3) .010(2)
C3 .039(4) .040(4) .022(3) .012(3) .004(3) .004(3)
C4 .026(3) .038(3) .028(3) .012(3) .004(2) .005(3)
C5 .027(3) .031(3) .029(3) .010(2) .008(2) .009(2)
C6 .028(3) .031(3) .026(3) .011(2) .006(2) .005(2)
C7 .028(3) .029(3) .030(3) .010(2) .007(2) .005(2)
O3 .052(3) .036(3) .041(3) .007(2) .001(2) .004(2)
O4 .040(3) .032(2) .034(2) .012(2) .006(2) .005(2)
O5 .041(3) .030(2) .031(2) .012(2) .004(2) -.001(2)
O6 .036(3) .041(3) .035(2) .015(2) .007(2) .005(2)
O7 .032(2) .036(3) .041(3) .006(2) .009(2) .005(2)
O8 .025(2) .047(3) .036(3) .005(2) .008(2) .007(2)
C8 .021(3) .069(5) .036(4) .001(3) .001(3) -.013(4)
C9 .064(6) .048(5) .060(5) .029(4) .012(4) .027(4)
C10 .029(3) .036(3) .043(4) .012(3) .011(3) .012(3)
C11 .044(4) .034(3) .043(4) .015(3) .015(3) .010(3)
C12 .023(3) .035(3) .038(3) .010(2) .016(3) .009(3)
C13 .030(3) .039(4) .051(4) .009(3) .008(3) .018(3)
C14 .030(3) .026(3) .037(3) .007(3) .005(3) .012(3)

loop_
_atom_site_label
_atom_site_fract_x
_atom_site_fract_y
_atom_site_fract_z
_atom_site_U_iso_or_equiv
_atom_site_thermal_displace_type
_atom_site_calc_flag
_atom_site_refinement_flags
_atom_site_occupancy
_atom_site_disorder_group
_atom_site_type_symbol
Pb1 .05173(3) .26548(2) .25919(2) .02614(9) Uani d . 1 . Pb
O1 .5055(7) .2860(6) -.1377(5) .0420(12) Uani d . 1 . O
O2 .4198(6) .4016(6) .2847(5) .0460(14) Uani d . 1 . O
C1 .6903(11) .3494(8) -.0957(7) .044(2) Uani d . 1 . C
H1A .7402(11) .3446(8) -.1677(7) .052 Uiso d R 1 . H
H1B .7165(11) .4420(8) -.0550(7) .052 Uiso d R 1 . H
H1C .7404(11) .3035(8) -.0363(7) .052 Uiso d R 1 . H
C2 .4100(9) .2840(6) -.0483(6) .0308(13) Uani d . 1 . C
C3 .2317(10) .2058(7) -.0942(6) .0347(14) Uani d . 1 . C
H3A .1850(10) .1579(7) -.1815(6) .042 Uiso d R 1 . H
C4 .1222(9) .1965(7) -.0109(6) .0310(13) Uani d . 1 . C
H4A -.0008(9) .1440(7) -.0402(6) .037 Uiso d R 1 . H
C5 .1929(8) .2638(6) .1143(6) .0283(12) Uani d . 1 . C
C6 .3716(8) .3410(6) .1597(6) .0284(12) Uani d . 1 . C
C7 .4839(9) .3511(6) .0788(6) .0293(12) Uani d . 1 . C
H7A .6069(9) .4033(6) .1094(6) .035 Uiso d R 1 . H
O3 .0879(8) .0387(5) .2996(5) .0464(13) Uani d . 1 . O
O4 .1865(7) .2297(5) .4395(4) .0361(10) Uani d . 1 . O
O5 .1111(7) .4620(5) .3874(4) .0356(11) Uani d . 1 . O
O6 -.0579(7) .4546(5) .2026(5) .0378(11) Uani d . 1 . O
O7 -.2347(6) .1238(5) .1059(5) .0376(11) Uani d . 1 . O
O8 -.1975(6) .1926(5) .3103(5) .0373(11) Uani d . 1 . O
C8 .6001(9) .4879(9) .3408(7) .048(2) Uani d . 1 . C
H8A .6156(9) .5234(9) .4295(7) .058 Uiso d R 1 . H
H8B .6792(9) .4363(9) .3320(7) .058 Uiso d R 1 . H
H8C .6256(9) .5607(9) .2976(7) .058 Uiso d R 1 . H
C9 .2611(13) .0450(9) .5085(9) .054(2) Uani d . 1 . C
H9A .2117(13) -.0513(9) .4852(9) .065 Uiso d R 1 . H
H9B .3856(13) .0707(9) .5132(9) .065 Uiso d R 1 . H
H9C .2440(13) .0772(9) .5899(9) .065 Uiso d R 1 . H
C10 .1715(9) .1040(7) .4085(7) .0350(14) Uani d . 1 . C
C11 .0490(11) .6635(7) .3592(7) .039(2) Uani d . 1 . C
H11A -.0377(11) .6893(7) .3038(7) .047 Uiso d R 1 . H
H11B .0305(11) .6737(7) .4432(7) .047 Uiso d R 1 . H
H11C .1655(11) .7198(7) .3625(7) .047 Uiso d R 1 . H
C12 .0313(8) .5188(7) .3114(7) .0305(13) Uani d . 1 . C
C13 -.4841(9) .0541(8) .1913(8) .040(2) Uani d . 1 . C
H13A -.5500(9) .0214(8) .1036(8) .048 Uiso d R 1 . H
H13B -.4893(9) -.0204(8) .2323(8) .048 Uiso d R 1 . H
H13C -.5343(9) .1146(8) .2334(8) .048 Uiso d R 1 . H
C14 -.2946(9) .1267(6) .1982(7) .0313(13) Uani d . 1 . C

loop_
_atom_type_symbol
_atom_type_description
_atom_type_scat_dispersion_real
_atom_type_scat_dispersion_imag
_atom_type_scat_source
C C 0.0033 0.0016 'International Tables Vol C Tables 4.2.6.8 and 6.1.1.4'
H H 0.0000 0.0000 'International Tables Vol C Tables 4.2.6.8 and 6.1.1.4'
O O 0.0106 0.0060 'International Tables Vol C Tables 4.2.6.8 and 6.1.1.4'
Pb Pb -3.3944 10.1111 'International Tables Vol C Tables 4.2.6.8 and 6.1.1.4'

loop_
_geom_angle_atom_site_label_1
_geom_angle_atom_site_label_2
_geom_angle_atom_site_label_3
_geom_angle
_geom_angle_publ_flag
C5 Pb1 O8 147.5(2) yes
C5 Pb1 O4 114.5(2) yes
O8 Pb1 O4 88.1(2) yes
C5 Pb1 O5 115.9(2) yes
O8 Pb1 O5 90.2(2) yes
O4 Pb1 O5 79.1(2) yes
C5 Pb1 O7 92.4(2) yes
O8 Pb1 O7 55.2(2) yes
O4 Pb1 O7 128.9(2) yes
O5 Pb1 O7 128.4(2) yes
C5 Pb1 O6 94.0(2) yes
O8 Pb1 O6 85.3(2) yes
O4 Pb1 O6 133.3(2) yes
O5 Pb1 O6 54.7(2) yes
O7 Pb1 O6 82.7(2) yes
C5 Pb1 O3 91.4(2) yes
O8 Pb1 O3 83.6(2) yes
O4 Pb1 O3 53.6(2) yes
O5 Pb1 O3 132.4(2) yes
O7 Pb1 O3 85.0(2) yes
O6 Pb1 O3 166.8(2) yes
C5 Pb1 O2 52.37(19) yes
O3 Pb1 O2 96.77(19) yes
O4 Pb1 O2 76.40(18) yes
O5 Pb1 O2 74.82(17) yes
O6 Pb1 O2 96.13(18) yes
O7 Pb1 O2 144.66(15) yes
O8 Pb1 O2 160.10(16) yes
C5 Pb1 C14 119.0(2) ?
O8 Pb1 C14 28.5(2) ?
O4 Pb1 C14 110.1(2) ?
O5 Pb1 C14 111.5(2) ?
O7 Pb1 C14 26.7(2) ?
O6 Pb1 C14 83.5(2) ?
O3 Pb1 C14 83.3(2) ?
C5 Pb1 C12 105.5(2) ?
O8 Pb1 C12 88.6(2) ?
O4 Pb1 C12 106.6(2) ?
O5 Pb1 C12 27.6(2) ?
O7 Pb1 C12 106.6(2) ?
O6 Pb1 C12 27.2(2) ?
O3 Pb1 C12 158.8(2) ?
C14 Pb1 C12 99.1(2) ?
C5 Pb1 C10 103.5(2) ?
O8 Pb1 C10 86.0(2) ?
O4 Pb1 C10 27.1(2) ?
O5 Pb1 C10 106.2(2) ?
O7 Pb1 C10 107.8(2) ?
O6 Pb1 C10 158.9(2) ?
O3 Pb1 C10 26.5(2) ?
C14 Pb1 C10 97.7(2) ?
C12 Pb1 C10 133.4(2) ?
C14 Pb1 O2 171.4(2) ?
C12 Pb1 O2 84.0(2) ?
C10 Pb1 O2 85.7(2) ?
C2 O1 C1 117.7(5) ?
C6 O2 C8 118.9(5) ?
C6 O2 Pb1 80.8(4) ?
C8 O2 Pb1 160.2(4) ?
O1 C2 C7 123.3(6) ?
O1 C2 C3 114.4(6) ?
C7 C2 C3 122.3(6) ?
C4 C3 C2 119.1(6) ?
C5 C4 C3 119.1(6) ?
C4 C5 C6 121.4(6) ?
C4 C5 Pb1 125.9(5) ?
C6 C5 Pb1 112.7(4) ?
O2 C6 C7 125.3(6) ?
O2 C6 C5 114.1(6) ?
C7 C6 C5 120.6(6) ?
C6 C7 C2 117.4(6) ?
C10 O3 Pb1 84.8(4) ?
C10 O4 Pb1 101.8(4) ?
C12 O5 Pb1 99.3(4) ?
C12 O6 Pb1 85.6(4) ?
C14 O7 Pb1 85.2(4) ?
C14 O8 Pb1 97.9(4) ?
O3 C10 O4 119.7(7) ?
O3 C10 C9 123.4(7) ?
O4 C10 C9 116.9(7) ?
O3 C10 Pb1 68.7(4) ?
O4 C10 Pb1 51.1(3) ?
C9 C10 Pb1 167.5(5) ?
O6 C12 O5 120.2(6) ?
O6 C12 C11 122.5(6) ?
O5 C12 C11 117.2(6) ?
O6 C12 Pb1 67.2(4) ?
O5 C12 Pb1 53.1(3) ?
C11 C12 Pb1 169.7(5) ?
O7 C14 O8 121.6(6) ?
O7 C14 C13 122.9(6) ?
O8 C14 C13 115.5(6) ?
O7 C14 Pb1 68.1(4) ?
O8 C14 Pb1 53.6(3) ?
C13 C14 Pb1 169.0(5) ?

loop_
_geom_bond_atom_site_label_1
_geom_bond_atom_site_label_2
_geom_bond_site_symmetry_2
_geom_bond_distance
_geom_bond_publ_flag
Pb1 C5 . 2.143(6) yes
Pb1 O8 . 2.177(5) yes
Pb1 O4 . 2.198(5) yes
Pb1 O5 . 2.201(4) yes
Pb1 O7 . 2.496(5) yes
Pb1 O6 . 2.511(5) yes
Pb1 O3 . 2.587(6) yes
Pb1 O2 . 2.874(5) yes
Pb1 C14 . 2.681(7) ?
Pb1 C12 . 2.715(7) ?
Pb1 C10 . 2.765(7) ?
Pb1 O2 . 2.874(5) ?
O1 C2 . 1.368(8) ?
O1 C1 . 1.410(9) ?
O2 C6 . 1.353(7) ?
O2 C8 . 1.444(8) ?
C2 C7 . 1.394(9) ?
C2 C3 . 1.399(10) ?
C3 C4 . 1.395(9) ?
C4 C5 . 1.375(8) ?
C5 C6 . 1.398(9) ?
C6 C7 . 1.392(9) ?
O3 C10 . 1.239(9) ?
O4 C10 . 1.288(8) ?
O5 C12 . 1.273(8) ?
O6 C12 . 1.244(8) ?
O7 C14 . 1.210(8) ?
O8 C14 . 1.292(8) ?
C9 C10 . 1.500(10) ?
C11 C12 . 1.499(9) ?
C13 C14 . 1.500(10) ?

loop_
_cod_related_entry_id
_cod_related_entry_database
_cod_related_entry_code
1 ChemSpider 17618420
